data_7248287
loop_
_publ_author_name
'Giri, Indrajit'
'Biswas, Sagar'
'Chhetri, Shant'
'Choudhuri, Anwesha'
'Mondal, Indrajit'
'Senanayak, Satyaprasad P.'
'Iyer, Parameswar Krishnan'
'Chaudhuri, Debangshu'
'Vijayaraghavan, Ratheesh K.'

_publ_section_title
;
 Ambient stable solution-processed organic field effect transistors from
 electron deficient planar aromatics: effect of end-groups on ambient
 stability
;
_journal_issue 11
_journal_name_full 'RSC Advances'
_journal_page_first 7915
_journal_page_last 7923
_journal_paper_doi 10.1039/D4RA01499E
_journal_volume 14
_journal_year 2024
_chemical_formula_moiety 'C32.01 H34 N4 O4'
_chemical_formula_sum 'C32.01 H34 N4 O4'
_chemical_formula_weight 538.75
_space_group_crystal_system triclinic
_space_group_IT_number 2
_space_group_name_Hall '-P 1'
_space_group_name_H-M_alt 'P -1'
_atom_sites_solution_hydrogens mixed
_atom_sites_solution_primary dual
_audit_creation_date 2022-07-30
_audit_creation_method
;
Olex2 1.3-ac4
(compiled 2019.04.23 svn.r3594 for Rigaku Oxford Diffraction, GUI svn.r5739)
;
_audit_update_record
;
2023-02-13 deposited with the CCDC.	2024-03-01 downloaded from the CCDC.
;
_cell_angle_alpha 99.995(6)
_cell_angle_beta 93.825(7)
_cell_angle_gamma 95.201(8)
_cell_formula_units_Z 1
_cell_length_a 5.3597(6)
_cell_length_b 8.2900(8)
_cell_length_c 15.7629(8)
_cell_measurement_reflns_used 3749
_cell_measurement_temperature 100.01(13)
_cell_measurement_theta_max 68.0810
_cell_measurement_theta_min 2.8580
_cell_volume 684.48(11)
_computing_cell_refinement 'CrysAlisPro 1.171.41.93a (Rigaku OD, 2020)'
_computing_data_collection 'CrysAlisPro 1.171.41.93a (Rigaku OD, 2020)'
_computing_data_reduction 'CrysAlisPro 1.171.41.93a (Rigaku OD, 2020)'
_computing_molecular_graphics 'Olex2 (Dolomanov et al., 2009)'
_computing_publication_material 'Olex2 (Dolomanov et al., 2009)'
_computing_structure_refinement 'ShelXL (Sheldrick, 2015)'
_computing_structure_solution 'ShelXT (Sheldrick, 2015)'
_diffrn_ambient_environment N~2~
_diffrn_ambient_temperature 100.01(13)
_diffrn_detector 'Hybrid Pixel Array Detector'
_diffrn_detector_area_resol_mean 10.0000
_diffrn_detector_type HyPix3000
_diffrn_measured_fraction_theta_full 0.981
_diffrn_measured_fraction_theta_max 0.967
_diffrn_measurement_details
;
List of Runs (angles in degrees, time in seconds):

  # Type    Start    End  Width  t~exp~   \w     \q     \k     \f   Frames
#--------------------------------------------------------------------------
  1  \w     26.00 107.00   0.50    0.91    --   40.96  38.00 -30.00  162
  2  \w     99.00 164.00   0.50    3.64    --   96.67 117.00  30.00  130
  3  \w    128.00 157.00   0.50    3.64    --   96.67 145.00 120.00   58
  4  \w     99.00 164.00   0.50    3.64    --   96.67 117.00 150.00  130
  5  \w    100.00 164.00   0.50    3.64    --   96.67 117.00 120.00  128
  6  \w     80.00 163.00   0.50    3.64    --   96.67  42.00   0.00  166
  7  \w    120.00 163.00   0.50    3.64    --   96.67 145.00-120.00   86
  8  \w    105.00 168.00   0.50    3.64    --   96.67 103.00-168.00  126
  9  \w     93.00 119.00   0.50    3.64    --   96.67 145.00-120.00   52
 10  \w     70.00 165.00   0.50    3.64    --   96.67  77.00-120.00  190
 11  \w     80.00 163.00   0.50    3.64    --   96.67  42.00 -60.00  166
 12  \w     83.00 154.00   0.50    3.64    --   96.67  33.00-180.00  142
 13  \w     75.00 164.00   0.50    3.64    --   96.67  59.00  30.00  178
 14  \w     82.00 167.00   0.50    3.64    --   96.67  25.00 120.00  170
 15  \w     44.00 127.00   0.50    3.64    --   96.67-145.00   0.00  166
 16  \w     42.00  68.00   0.50    3.64    --   96.67 -59.00-150.00   52
 17  \w     27.00 127.00   0.50    3.64    --   96.67 -87.00-180.00  200
 18  \w     41.00 100.00   0.50    0.91    --   40.96-138.00-180.00  118
 19  \w     30.00 109.00   0.50    3.64    --   96.67-117.00-150.00  158
 20  \w     30.00 109.00   0.50    3.64    --   96.67-117.00-180.00  158
 21  \w     29.00  68.00   0.50    3.64    --   96.67 -59.00-180.00   78
 22  \w     30.00 109.00   0.50    3.64    --   96.67-117.00   0.00  158
 23  \w     30.00 109.00   0.50    3.64    --   96.67-117.00  90.00  158
 24  \w     30.00  57.00   0.50    3.64    --   96.67 -50.00  60.00   54
 25  \w     29.00  83.00   0.50    3.64    --   96.67 -68.00  90.00  108
 26  \w     29.00  68.00   0.50    3.64    --   96.67 -59.00  60.00   78
 27  \w     30.00  57.00   0.50    3.64    --   96.67 -50.00 120.00   54
 28  \w     25.00 107.00   0.50    3.64    --   96.67-103.00  90.00  164
 29  \w     14.00  79.00   0.50    0.91    --   40.96-103.00  90.00  130
 30  \w    -24.00  35.00   0.50    0.91    --  -40.96  12.00 120.00  118
 31  \w    -25.00  43.00   0.50    0.91    --   40.96 -38.00 -30.00  136
 32  \w    -26.00  64.00   0.50    0.91    --   40.96 -64.00 -90.00  180
 33  \w    -34.00  24.00   0.50    0.91    --   40.96 -12.00 -90.00  116
 34  \w    -57.00  26.00   0.50    0.91    --  -40.96  50.00-180.00  166
 35  \w    -47.00 -15.00   0.50    3.64    --  -82.50  42.00-150.00   64
 36  \w    -47.00 -15.00   0.50    3.64    --  -82.50  42.00-180.00   64
 37  \w    -47.00 -15.00   0.50    3.64    --  -82.50  42.00-120.00   64
 38  \w    -68.00  28.00   0.50    0.91    --  -40.96  77.00 -60.00  192
 39  \w    -47.00 -15.00   0.50    3.64    --  -82.50  42.00   0.00   64
 40  \w    -47.00 -15.00   0.50    3.64    --  -82.50  42.00 150.00   64
 41  \w   -108.00 -18.00   0.50    0.91    --  -40.96 -64.00  30.00  180
 42  \w    -82.00 -11.00   0.50    3.64    --  -82.50 103.00-168.00  142
 43  \w    -79.00   8.00   0.50    0.91    --  -40.96 103.00-168.00  174
 44  \w   -154.00 -83.00   0.50    3.64    --  -82.50-103.00  90.00  142
 45  \w   -156.00 -58.00   0.50    3.64    --  -82.50 -17.00  30.00  196
 46  \w   -157.00 -83.00   0.50    3.64    --  -82.50 -96.00-150.00  148
;
_diffrn_measurement_device 'four-circle diffractometer'
_diffrn_measurement_device_type 'XtaLAB Synergy, Dualflex, HyPix3000'
_diffrn_measurement_method '\w scans'
_diffrn_orient_matrix_type 'CrysAlisPro convention (1999,Acta A55,543-557)'
_diffrn_orient_matrix_UB_11 0.0234871000
_diffrn_orient_matrix_UB_12 -0.0979391000
_diffrn_orient_matrix_UB_13 0.0742432000
_diffrn_orient_matrix_UB_21 0.1102874000
_diffrn_orient_matrix_UB_22 -0.1373516000
_diffrn_orient_matrix_UB_23 -0.0604068000
_diffrn_orient_matrix_UB_31 0.2667982000
_diffrn_orient_matrix_UB_32 0.0868268000
_diffrn_orient_matrix_UB_33 0.0275241000
_diffrn_radiation_monochromator mirror
_diffrn_radiation_probe x-ray
_diffrn_radiation_type 'Cu K\a'
_diffrn_radiation_wavelength 1.54184
_diffrn_reflns_av_R_equivalents 0.0251
_diffrn_reflns_av_unetI/netI 0.0227
_diffrn_reflns_Laue_measured_fraction_full 0.981
_diffrn_reflns_Laue_measured_fraction_max 0.967
_diffrn_reflns_limit_h_max 6
_diffrn_reflns_limit_h_min -5
_diffrn_reflns_limit_k_max 9
_diffrn_reflns_limit_k_min -9
_diffrn_reflns_limit_l_max 18
_diffrn_reflns_limit_l_min -18
_diffrn_reflns_number 6583
_diffrn_reflns_point_group_measured_fraction_full 0.981
_diffrn_reflns_point_group_measured_fraction_max 0.967
_diffrn_reflns_theta_full 67.684
_diffrn_reflns_theta_max 68.503
_diffrn_reflns_theta_min 2.857
_diffrn_source 'micro-focus sealed X-ray tube'
_diffrn_source_type 'PhotonJet (Cu) X-ray Source'
_exptl_absorpt_coefficient_mu 0.702
_exptl_absorpt_correction_T_max 1.00000
_exptl_absorpt_correction_T_min 0.53951
_exptl_absorpt_correction_type multi-scan
_exptl_absorpt_process_details
;
CrysAlisPro 1.171.41.93a (Rigaku Oxford Diffraction, 2020)
Empirical absorption correction using spherical harmonics,
implemented in SCALE3 ABSPACK scaling algorithm.
;
_exptl_crystal_colour 'metallic yellowish yellow'
_exptl_crystal_colour_lustre metallic
_exptl_crystal_colour_modifier yellowish
_exptl_crystal_colour_primary yellow
_exptl_crystal_density_diffrn 1.307
_exptl_crystal_description block
_exptl_crystal_F_000 286
_exptl_crystal_size_max 0.2
_exptl_crystal_size_mid 0.2
_exptl_crystal_size_min 0.1
_refine_diff_density_max 0.647
_refine_diff_density_min -0.410
_refine_diff_density_rms 0.102
_refine_ls_extinction_method none
_refine_ls_goodness_of_fit_ref 1.456
_refine_ls_hydrogen_treatment mixed
_refine_ls_matrix_type full
_refine_ls_number_parameters 215
_refine_ls_number_reflns 2443
_refine_ls_number_restraints 0
_refine_ls_restrained_S_all 1.456
_refine_ls_R_factor_all 0.1054
_refine_ls_R_factor_gt 0.0986
_refine_ls_shift/su_max 0.000
_refine_ls_shift/su_mean 0.000
_refine_ls_structure_factor_coef Fsqd
_refine_ls_weighting_details 'w=1/[\s^2^(Fo^2^)+(0.2000P)^2^] where P=(Fo^2^+2Fc^2^)/3'
_refine_ls_weighting_scheme calc
_refine_ls_wR_factor_gt 0.3060
_refine_ls_wR_factor_ref 0.3220
_reflns_Friedel_coverage 0.000
_reflns_number_gt 2030
_reflns_number_total 2443
_reflns_threshold_expression 'I > 2\s(I)'
_cod_data_source_file d4ra01499e2.cif
_cod_data_source_block trial1
_cod_database_code 7248287
_shelx_shelxl_version_number 2018/3
_chemical_oxdiff_formula 'C H N O'
_chemical_oxdiff_usercomment 100K
_shelx_space_group_comment
;
The symmetry employed for this shelxl refinement is uniquely defined
by the following loop, which should always be used as a source of
symmetry information in preference to the above space-group names.
They are only intended as comments.
;
_diffrn_oxdiff_digest_frames
;
0104a20f3bac7ead4f04cb9157d3d29a6f059285034
;
_reflns_odcompleteness_completeness 98.62
_reflns_odcompleteness_iscentric 1
_reflns_odcompleteness_theta 66.97
_olex2_refinement_description
;
1. Fixed Uiso
 At 1.2 times of:
  All C(H) groups, {H00J,H00K} of C00G, {H00L,H00M} of C00H
 At 1.5 times of:
  All C(H,H,H) groups, {H4A,H4B} of C4, {H00A,H00C} of C00D, All C(H,H,H,H,H,
  H) groups
2. Others
 Fixed Sof: H00G(0.5) H00H(0.5) H00I(0.5) H00D(0.5) H00E(0.5) H00F(0.5)
 C2(0.5) H2(0.5) C29(0.5) H29(0.5)
3.a Ternary CH refined with riding coordinates:
 C2(H2), C29(H29)
3.b Secondary CH2 refined with riding coordinates:
 C00G(H00J,H00K), C00H(H00L,H00M)
3.c Aromatic/amide H refined with riding coordinates:
 C00B(H00B), C00K(H00Q)
3.d Idealised Me refined as rotating group:
 C00E(H00G,H00H,H00I), C00E(H00D,H00E,H00F), C00J(H00N,H00O,H00P)
;
_olex2_submission_special_instructions 'No special instructions were received'
_oxdiff_exptl_absorpt_empirical_details
;
Empirical correction (ABSPACK) includes:
- Absorption correction using spherical harmonics
- Frame scaling
;
_oxdiff_exptl_absorpt_empirical_full_max 4.364
_oxdiff_exptl_absorpt_empirical_full_min 0.446

loop_
_space_group_symop_operation_xyz
'x, y, z'
'-x, -y, -z'

loop_
_atom_site_label
_atom_site_type_symbol
_atom_site_fract_x
_atom_site_fract_y
_atom_site_fract_z
_atom_site_U_iso_or_equiv
_atom_site_adp_type
_atom_site_occupancy
_atom_site_site_symmetry_order
_atom_site_calc_flag
_atom_site_refinement_flags_posn
_atom_site_refinement_flags_adp
_atom_site_refinement_flags_occupancy
_atom_site_disorder_assembly
_atom_site_disorder_group
O001 O -0.0074(3) 0.1353(2) 0.31769(12) 0.0554(6) Uani 1 1 d . . . . .
O002 O 0.7119(4) 0.4548(2) 0.42821(12) 0.0547(6) Uani 1 1 d . . . . .
N003 N 0.3607(4) 0.2909(2) 0.36780(12) 0.0474(6) Uani 1 1 d . . . . .
N004 N 1.3236(5) 0.2001(3) 0.68197(16) 0.0622(7) Uani 1 1 d . . . . .
C005 C 0.1861(5) 0.1527(3) 0.36315(16) 0.0480(7) Uani 1 1 d . . . . .
C006 C 1.1313(5) 0.1593(3) 0.64534(16) 0.0497(7) Uani 1 1 d . . . . .
C007 C 0.7472(5) -0.0268(3) 0.58379(15) 0.0465(7) Uani 1 1 d . . . . .
C008 C 0.5743(5) 0.3285(3) 0.42465(15) 0.0475(7) Uani 1 1 d . . . . .
C009 C 0.9005(5) 0.1199(3) 0.59004(15) 0.0481(7) Uani 1 1 d . . . . .
C00A C 0.6286(5) 0.2057(3) 0.48100(15) 0.0464(7) Uani 1 1 d . . . . .
C00B C 0.8392(5) 0.2380(3) 0.53810(15) 0.0470(7) Uani 1 1 d . . . . .
H00B H 0.943853 0.338593 0.543058 0.056 Uiso 1 1 calc R . . . .
C00C C 0.4689(5) 0.0586(3) 0.47402(15) 0.0463(7) Uani 1 1 d . . . . .
C00D C 0.3075(6) 0.4036(3) 0.30643(16) 0.0509(7) Uani 1 1 d . . . . .
H00A H 0.134(7) 0.424(5) 0.306(3) 0.076 Uiso 1 1 d R . . A 2
H00C H 0.399(7) 0.510(5) 0.327(3) 0.076 Uiso 1 1 d R . . B 2
C00E C 0.5605(7) 0.1418(4) 0.10561(19) 0.0748(9) Uani 1 1 d . . . . .
H00G H 0.710029 0.082004 0.101182 0.112 Uiso 0.5 1 calc GR . P C 1
H00H H 0.571984 0.227183 0.069744 0.112 Uiso 0.5 1 calc GR . P C 1
H00I H 0.409957 0.064823 0.085542 0.112 Uiso 0.5 1 calc GR . P C 1
H00D H 0.465641 0.118220 0.048743 0.112 Uiso 0.5 1 calc GR . P D -1
H00E H 0.639740 0.044046 0.115712 0.112 Uiso 0.5 1 calc GR . P D -1
H00F H 0.690459 0.233733 0.107514 0.112 Uiso 0.5 1 calc GR . P D -1
C00G C 0.1509(7) 0.5640(5) 0.1559(2) 0.0815(10) Uani 1 1 d . . . . .
H00J H 0.117048 0.618482 0.214391 0.098 Uiso 1 1 calc R . . . .
H00K H 0.005787 0.481980 0.132773 0.098 Uiso 1 1 calc R . . . .
C00H C 0.1754(8) 0.6928(6) 0.0976(3) 0.0926(12) Uani 1 1 d . . . . .
H00L H 0.327775 0.769588 0.118919 0.111 Uiso 1 1 calc R . . . .
H00M H 0.201350 0.636169 0.038624 0.111 Uiso 1 1 calc R . . . .
C00J C -0.0396(9) 0.7897(8) 0.0917(3) 0.1134(16) Uani 1 1 d . . . . .
H00N H 0.004083 0.879791 0.060798 0.170 Uiso 1 1 calc GR . . . .
H00O H -0.081415 0.835220 0.150040 0.170 Uiso 1 1 calc GR . . . .
H00P H -0.184696 0.718587 0.060429 0.170 Uiso 1 1 calc GR . . . .
C00K C 0.5438(16) 0.2231(7) 0.2012(3) 0.056(3) Uani 0.57(2) 1 d . . . E 1
H00Q H 0.607327 0.168649 0.245087 0.067 Uiso 1 1 calc R . . E 1
C2 C 0.4489(17) 0.3599(8) 0.2249(4) 0.0596(15) Uani 0.5 1 d . . P E 1
H2 H 0.611663 0.424791 0.249823 0.071 Uiso 0.5 1 calc R . P E 1
C29 C 0.3179(11) 0.3248(7) 0.2093(3) 0.0414(12) Uani 0.5 1 d . . P E -1
H29 H 0.132949 0.304048 0.192571 0.050 Uiso 0.5 1 calc R . P E -1
C1 C 0.377(2) 0.1888(8) 0.1775(5) 0.056(3) Uani 0.43(2) 1 d . . . E -1
C4 C 0.3781(8) 0.4788(4) 0.1623(2) 0.0750(10) Uani 1 1 d . . . . .
H4A H 0.433(9) 0.441(6) 0.107(4) 0.113 Uiso 1 1 d R . . F 2
H4B H 0.532(10) 0.554(7) 0.195(4) 0.113 Uiso 1 1 d R . . G 2

loop_
_atom_site_aniso_label
_atom_site_aniso_U_11
_atom_site_aniso_U_22
_atom_site_aniso_U_33
_atom_site_aniso_U_23
_atom_site_aniso_U_13
_atom_site_aniso_U_12
O001 0.0635(11) 0.0559(11) 0.0509(11) 0.0230(8) 0.0090(9) -0.0008(8)
O002 0.0756(11) 0.0457(10) 0.0449(10) 0.0179(7) 0.0088(8) -0.0046(8)
N003 0.0696(13) 0.0421(11) 0.0339(11) 0.0150(9) 0.0132(9) 0.0017(9)
N004 0.0766(16) 0.0580(14) 0.0546(13) 0.0200(11) 0.0106(12) -0.0023(11)
C005 0.0689(15) 0.0429(13) 0.0351(12) 0.0126(10) 0.0160(11) 0.0019(10)
C006 0.0663(15) 0.0454(13) 0.0411(13) 0.0161(10) 0.0170(11) 0.0006(10)
C007 0.0660(15) 0.0433(13) 0.0335(13) 0.0127(10) 0.0169(11) 0.0039(11)
C008 0.0688(15) 0.0418(13) 0.0344(12) 0.0119(10) 0.0151(11) 0.0017(10)
C009 0.0667(14) 0.0465(13) 0.0345(12) 0.0130(10) 0.0173(10) 0.0032(10)
C00A 0.0656(14) 0.0424(13) 0.0339(13) 0.0114(10) 0.0156(11) 0.0027(10)
C00B 0.0662(14) 0.0411(13) 0.0356(12) 0.0101(10) 0.0160(10) 0.0001(10)
C00C 0.0664(15) 0.0440(13) 0.0320(13) 0.0127(10) 0.0166(11) 0.0043(11)
C00D 0.0739(15) 0.0449(13) 0.0384(13) 0.0186(10) 0.0118(11) 0.0036(11)
C00E 0.118(2) 0.0648(17) 0.0489(16) 0.0151(12) 0.0333(16) 0.0200(16)
C00G 0.092(2) 0.105(3) 0.0601(18) 0.0488(18) 0.0138(16) 0.0060(18)
C00H 0.108(3) 0.110(3) 0.081(2) 0.065(2) 0.0246(19) 0.016(2)
C00J 0.118(3) 0.151(4) 0.097(3) 0.081(3) 0.033(2) 0.029(3)
C00K 0.074(6) 0.065(3) 0.035(3) 0.018(2) 0.011(3) 0.020(3)
C2 0.085(4) 0.053(3) 0.044(3) 0.017(2) 0.020(3) 0.004(3)
C29 0.047(3) 0.048(3) 0.031(2) 0.016(2) 0.002(2) -0.001(2)
C1 0.070(7) 0.054(4) 0.047(4) 0.018(3) 0.015(4) 0.006(3)
C4 0.121(3) 0.074(2) 0.0455(15) 0.0340(14) 0.0352(16) 0.0308(18)

loop_
_atom_type_symbol
_atom_type_description
_atom_type_scat_dispersion_real
_atom_type_scat_dispersion_imag
_atom_type_scat_source
C C 0.0181 0.0091 'International Tables Vol C Tables 4.2.6.8 and 6.1.1.4'
H H 0.0000 0.0000 'International Tables Vol C Tables 4.2.6.8 and 6.1.1.4'
N N 0.0311 0.0180 'International Tables Vol C Tables 4.2.6.8 and 6.1.1.4'
O O 0.0492 0.0322 'International Tables Vol C Tables 4.2.6.8 and 6.1.1.4'

loop_
_geom_angle_atom_site_label_1
_geom_angle_atom_site_label_2
_geom_angle_atom_site_label_3
_geom_angle
_geom_angle_site_symmetry_1
_geom_angle_site_symmetry_3
_geom_angle_publ_flag
C005 N003 C00D 116.4(2) . . ?
C008 N003 C005 124.8(2) . . ?
C008 N003 C00D 118.9(2) . . ?
O001 C005 N003 121.2(2) . . ?
O001 C005 C007 121.7(2) . 2_656 ?
N003 C005 C007 117.1(2) . 2_656 ?
N004 C006 C009 172.1(2) . . ?
C009 C007 C005 120.7(3) . 2_656 ?
C009 C007 C00C 119.6(2) . 2_656 ?
C00C C007 C005 119.8(2) 2_656 2_656 ?
O002 C008 N003 121.5(2) . . ?
O002 C008 C00A 121.7(2) . . ?
N003 C008 C00A 116.8(2) . . ?
C007 C009 C006 123.0(2) . . ?
C007 C009 C00B 120.5(3) . . ?
C00B C009 C006 116.4(2) . . ?
C00B C00A C008 118.7(2) . . ?
C00B C00A C00C 120.9(2) . . ?
C00C C00A C008 120.5(3) . . ?
C00A C00B C009 119.7(2) . . ?
C007 C00C C00A 120.7(3) 2_656 . ?
C007 C00C C00C 120.2(3) 2_656 2_656 ?
C00A C00C C00C 119.1(3) . 2_656 ?
N003 C00D C2 110.0(3) . . ?
N003 C00D C29 114.0(3) . . ?
C2 C00D C29 27.7(3) . . ?
C00K C00E C1 35.2(3) . . ?
C4 C00G C00H 112.4(3) . . ?
C00J C00H C00G 115.5(3) . . ?
C2 C00K C00E 124.2(5) . . ?
C2 C00K C29 28.9(3) . . ?
C29 C00K C00E 110.5(5) . . ?
C1 C00K C00E 73.5(5) . . ?
C1 C00K C2 81.9(7) . . ?
C1 C00K C29 53.2(5) . . ?
C00D C2 C4 107.3(4) . . ?
C00K C2 C00D 125.6(5) . . ?
C00K C2 C1 38.9(3) . . ?
C00K C2 C4 124.1(5) . . ?
C29 C2 C00D 77.8(7) . . ?
C29 C2 C00K 94.2(9) . . ?
C29 C2 C1 55.5(8) . . ?
C29 C2 C4 79.3(8) . . ?
C1 C2 C00D 113.3(5) . . ?
C1 C2 C4 107.2(6) . . ?
C00D C29 C4 104.4(4) . . ?
C00K C29 C00D 108.8(4) . . ?
C00K C29 C4 107.1(4) . . ?
C2 C29 C00D 74.4(7) . . ?
C2 C29 C00K 56.9(7) . . ?
C2 C29 C1 94.6(10) . . ?
C2 C29 C4 73.6(7) . . ?
C1 C29 C00D 129.5(5) . . ?
C1 C29 C00K 37.9(4) . . ?
C1 C29 C4 119.8(4) . . ?
C00K C1 C00E 71.3(6) . . ?
C00K C1 C2 59.2(6) . . ?
C00K C1 C29 89.0(7) . . ?
C2 C1 C00E 110.6(6) . . ?
C29 C1 C00E 129.6(5) . . ?
C29 C1 C2 29.9(3) . . ?
C00G C4 C2 129.1(4) . . ?
C00G C4 C29 108.8(3) . . ?
C2 C4 C29 27.2(2) . . ?

loop_
_geom_bond_atom_site_label_1
_geom_bond_atom_site_label_2
_geom_bond_distance
_geom_bond_site_symmetry_2
_geom_bond_publ_flag
O001 C005 1.203(3) . ?
O002 C008 1.215(3) . ?
N003 C005 1.401(3) . ?
N003 C008 1.383(3) . ?
N003 C00D 1.489(3) . ?
N004 C006 1.140(3) . ?
C005 C007 1.499(3) 2_656 ?
C006 C009 1.442(4) . ?
C007 C009 1.390(4) . ?
C007 C00C 1.401(4) 2_656 ?
C008 C00A 1.497(4) . ?
C009 C00B 1.427(4) . ?
C00A C00B 1.372(4) . ?
C00A C00C 1.408(4) . ?
C00C C00C 1.423(5) 2_656 ?
C00D C2 1.541(7) . ?
C00D C29 1.564(6) . ?
C00E C00K 1.552(6) . ?
C00E C1 1.571(7) . ?
C00G C00H 1.528(4) . ?
C00G C4 1.469(5) . ?
C00H C00J 1.470(7) . ?
C00K C2 1.291(8) . ?
C00K C29 1.537(8) . ?
C00K C1 0.944(8) . ?
C2 C29 0.744(7) . ?
C2 C1 1.488(11) . ?
C2 C4 1.564(7) . ?
C29 C1 1.230(8) . ?
C29 C4 1.602(6) . ?
